data_7249358
loop_
_publ_author_name
'De Zitter, Elke'
'Perl, David'
'Savko, Martin'
'Paley, Daniel W.'
'Thom, Alexander J.'
'Jeangerard, Damien'
'Brewster, Aaron S.'
'Tissot, Antoine'
'Serre, Christian'
'Shepard, William'

_publ_section_title
;
 Elucidating metal--organic framework structures using synchrotron serial
 crystallography
;
_journal_issue 39
_journal_name_full CrystEngComm
_journal_page_first 5644
_journal_page_last 5654
_journal_paper_doi 10.1039/D4CE00735B
_journal_volume 26
_journal_year 2024
_chemical_formula_moiety 'C25.5 H8.5 Fe4.25 O22.667'
_chemical_formula_sum 'C25.5 H8.5 Fe4.25 O22.67'
_chemical_formula_weight 914.85
_space_group_crystal_system cubic
_space_group_IT_number 227
_space_group_name_Hall '-F 4vw 2vw 3'
_space_group_name_H-M_alt 'F d -3 m :2'
_atom_sites_solution_hydrogens geom
_atom_sites_solution_primary dual
_audit_creation_date 2022-09-28
_audit_creation_method
;
Olex2 1.5
(compiled 2022.04.07 svn.rca3783a0 for OlexSys, GUI svn.r6498)
;
_audit_update_record
;
2024-04-05 deposited with the CCDC.	2024-07-31 downloaded from the CCDC.
;
_cell_angle_alpha 90
_cell_angle_beta 90
_cell_angle_gamma 90
_cell_formula_units_Z 192
_cell_length_a 73.099(15)
_cell_length_b 73.099(15)
_cell_length_c 73.099(15)
_cell_measurement_temperature 100
_cell_volume 390602(14)
_computing_cell_refinement 'DIALS (Winter, 2018)'
_computing_data_collection MXCuBE
_computing_data_reduction 'DIALS (Winter, 2018)'
_computing_molecular_graphics 'Olex2 1.5 (Dolomanov et al., 2009)'
_computing_publication_material 'Olex2 1.5 (Dolomanov et al., 2009)'
_computing_structure_refinement 'SHELXL 2018/3 (Sheldrick, 2015)'
_computing_structure_solution 'SHELXT  (Sheldrick, 2015)'
_diffrn_ambient_temperature 100.00
_diffrn_detector 'pixel array detector'
_diffrn_detector_area_resol_mean 0.075
_diffrn_detector_type 'DECTRIS EIGER-9M'
_diffrn_measured_fraction_theta_full 1.000
_diffrn_measured_fraction_theta_max 1.000
_diffrn_measurement_device 'Kappa-geometry diffractometer'
_diffrn_measurement_device_type 'MD2 microdiffractometer with MK3 mini-kappa'
_diffrn_measurement_method 'omega rotation'
_diffrn_radiation_collimation '0.010 mm x 0.005 mm (H*V, FWHM) KB focusing mirrors'
_diffrn_radiation_monochromator 'Silicon 111'
_diffrn_radiation_probe x-ray
_diffrn_radiation_type synchrotron
_diffrn_radiation_wavelength 0.72932
_diffrn_reflns_av_R_equivalents 0.8773
_diffrn_reflns_av_unetI/netI 0.0565
_diffrn_reflns_Laue_measured_fraction_full 1.000
_diffrn_reflns_Laue_measured_fraction_max 1.000
_diffrn_reflns_limit_h_max 63
_diffrn_reflns_limit_h_min -63
_diffrn_reflns_limit_k_max 63
_diffrn_reflns_limit_k_min -63
_diffrn_reflns_limit_l_max 63
_diffrn_reflns_limit_l_min -63
_diffrn_reflns_number 3313991
_diffrn_reflns_point_group_measured_fraction_full 1.000
_diffrn_reflns_point_group_measured_fraction_max 1.000
_diffrn_reflns_theta_full 18.487
_diffrn_reflns_theta_max 18.487
_diffrn_reflns_theta_min 0.808
_diffrn_source 'Synchrotron SOLEIL'
_diffrn_source_type 'U24 Undulator, PROXIMA-2 Beamline'
_exptl_absorpt_coefficient_mu 0.832
_exptl_crystal_colour 'clear yellowish colourless'
_exptl_crystal_colour_lustre clear
_exptl_crystal_colour_modifier yellowish
_exptl_crystal_colour_primary colourless
_exptl_crystal_density_diffrn 0.747
_exptl_crystal_description microcrystals
_exptl_crystal_F_000 87040
_refine_diff_density_max 0.824
_refine_diff_density_min -0.631
_refine_diff_density_rms 0.088
_refine_ls_extinction_coef 0.0000005(4)
_refine_ls_extinction_expression Fc^*^=kFc[1+0.001xFc^2^\l^3^/sin(2\q)]^-1/4^
_refine_ls_extinction_method 'SHELXL-2018/3 (Sheldrick 2018)'
_refine_ls_goodness_of_fit_ref 1.073
_refine_ls_hydrogen_treatment constr
_refine_ls_matrix_type full
_refine_ls_number_parameters 515
_refine_ls_number_reflns 6176
_refine_ls_number_restraints 312
_refine_ls_restrained_S_all 1.060
_refine_ls_R_factor_all 0.0861
_refine_ls_R_factor_gt 0.0631
_refine_ls_shift/su_max 0.001
_refine_ls_shift/su_mean 0.000
_refine_ls_structure_factor_coef Fsqd
_refine_ls_weighting_details 'w=1/[\s^2^(Fo^2^)+(0.1411P)^2^] where P=(Fo^2^+2Fc^2^)/3'
_refine_ls_weighting_scheme calc
_refine_ls_wR_factor_gt 0.1888
_refine_ls_wR_factor_ref 0.2086
_reflns_Friedel_coverage 0.000
_reflns_number_gt 4288
_reflns_number_total 6176
_reflns_threshold_expression 'I > 2\s(I)'
_cod_data_source_file d4ce00735b2.cif
_cod_data_source_block mil100_px20060_2_xia2_sg225_unmerged_a_solventmask
_cod_depositor_comments 'Adding full bibliography for 7249358--7249364.cif.'
_cod_original_cell_volume 390594(236)
_cod_original_sg_symbol_H-M 'F d -3 m'
_cod_original_formula_sum 'C25.50 H8.50 Fe4.25 O22.67'
_cod_database_code 7249358
_shelx_space_group_comment
;
The symmetry employed for this shelxl refinement is uniquely defined
by the following loop, which should always be used as a source of
symmetry information in preference to the above space-group names.
They are only intended as comments.
;
_olex2_refinement_description
;
1. Fixed Uiso
 At 1.2 times of:
  All C(H) groups
2. Restrained distances
 C18-C19 = C21-C19 = C21-C14 = C14-C15 = C15-C16 = C18-C16
 1.39 with sigma of 0.02
 C19-C14 = C15-C18
 2.42 with sigma of 0.02
 C16-C19 = C21-C15
 2.42 with sigma of 0.02
 C18-C21 = C14-C16
 2.42 with sigma of 0.02
 C10_$1-C10 = C8-C8_$1
 2.42 with sigma of 0.02
 C11-C8 = C9-C10_$1
 2.42 with sigma of 0.02
 C9-C8_$1 = C10_$1-C8_$1 = C10-C11 = C10_$1-C11 = C10-C8 = C9-C8
 1.39 with sigma of 0.02
 C8_$1-C11 = C10-C9
 2.42 with sigma of 0.02
 C4-C3 = C2-C5_$2
 2.42 with sigma of 0.02
 C5-C2 = C3_$2-C4
 2.42 with sigma of 0.02
 C4-C5_$2 = C4-C5 = C3-C5 = C2-C3 = C2-C3_$2 = C3_$2-C5_$2
 1.39 with sigma of 0.02
 C5_$2-C5 = C3-C3_$2
 2.42 with sigma of 0.02
 C28-C27 = C26_$3-C29
 2.42 with sigma of 0.02
 C29-C26 = C27-C28_$3
 2.42 with sigma of 0.02
 C28_$3-C28 = C26-C26_$3
 2.42 with sigma of 0.02
 C28_$3-C26_$3 = C28_$3-C29 = C28-C29 = C28-C26 = C26-C27 = C26_$3-C27
 1.39 with sigma of 0.02
 C23_$5-C23 = C24-C24_$4
 2.42 with sigma of 0.02
 C23_$4-C24_$4 = C23_$5-C24_$4 = C23_$5-C24_$5 = C23-C24_$5 = C23-C24 = C23_$4-
 C24
 1.39 with sigma of 0.02
 C23_$4-C23_$5 = C24_$5-C24
 2.42 with sigma of 0.02
 C24_$4-C24_$5 = C23-C23_$4
 2.42 with sigma of 0.02
 C33_$7-C32 = C33-C32 = C33-C32_$6 = C33_$6-C32_$6 = C33_$6-C32_$7 = C33_$7-
 C32_$7
 1.39 with sigma of 0.02
 C32_$7-C32 = C33-C33_$6
 2.42 with sigma of 0.02
 C32_$6-C32_$7 = C33_$7-C33
 2.42 with sigma of 0.02
 C33_$6-C33_$7 = C32-C32_$6
 2.42 with sigma of 0.02
3. Restrained planarity
 C20, C19, C21, C14, C13, C15, C16, C17, C18
 with sigma of 0.1
 C7_$1, C8_$1, C10_$1, C11, C12, C10, C8, C7, C9
 with sigma of 0.1
 C6_$2, C5_$2, C4, C5, C6, C3, C2, C1, C3_$2
 with sigma of 0.1
 C25_$3, C26_$3, C28_$3, C29, C30, C28, C26, C25, C27
 with sigma of 0.1
 C22_$4, C23_$4, C24_$4, C23_$5, C22_$5, C24_$5, C23, C24, C22
 with sigma of 0.1
 C31, C32, C33, C32_$6, C31_$6, C33_$6, C32_$7, C31_$7, C33_$7
 with sigma of 0.1
4. Uiso/Uaniso restraints and constraints
C19 \\sim C21 \\sim C14 \\sim C15 \\sim C16 \\sim C18 \\sim C17 \\sim C13 \\sim
C20: within 2A with sigma of 0.02 and sigma for terminal atoms of 0.04 within 2A
C7 \\sim C8 \\sim C10 \\sim C11 \\sim C12 \\sim C8 \\sim C7 \\sim C10 \\sim C9:
within 2A with sigma of 0.04 and sigma for terminal atoms of 0.08 within 2A
C6 \\sim C5 \\sim C4 \\sim C5 \\sim C6 \\sim C3 \\sim C2 \\sim C1 \\sim C3:
within 2A with sigma of 0.04 and sigma for terminal atoms of 0.08 within 2A
C25 \\sim C26 \\sim C28 \\sim C29 \\sim C30 \\sim C28 \\sim C26 \\sim C25 \\sim
C27: within 2A with sigma of 0.02 and sigma for terminal atoms of 0.04 within 2A
C22 \\sim C23 \\sim C24 \\sim C23 \\sim C22 \\sim C24 \\sim C22 \\sim C24 \\sim
C23: within 2A with sigma of 0.02 and sigma for terminal atoms of 0.05 within 2A
O7L \\sim C13: within 2A with sigma of 0.04 and sigma for terminal atoms of
0.08 within 2A
C13 \\sim O6L: within 2A with sigma of 0.04 and sigma for terminal atoms of
0.08 within 2A
C31 \\sim C32 \\sim C33 \\sim C32 \\sim C31 \\sim C33 \\sim C32 \\sim C31 \\sim
C33: within 2A with sigma of 0.04 and sigma for terminal atoms of 0.08 within 2A
Uanis(C32) \\sim Ueq: with sigma of 0.02 and sigma for terminal atoms of 0.04
Uanis(C15) \\sim Ueq, Uanis(C14) \\sim Ueq: with sigma of 0.02 and sigma for
terminal atoms of 0.04
Uanis(C29) \\sim Ueq: with sigma of 0.02 and sigma for terminal atoms of 0.04
5.a Aromatic/amide H refined with riding coordinates:
 C24(H24), C27(H27), C33(H33), C15(H15), C4(H4), C9(H9), C3(H3), C21(H21),
 C10(H10), C18(H18), C28(H28)
;
_olex2_submission_special_instructions 'No special instructions were received'

loop_
_space_group_symop_operation_xyz
'x, y, z'
'-x+3/4, -y+1/4, z+1/2'
'-x+1/4, y+1/2, -z+3/4'
'x+1/2, -y+3/4, -z+1/4'
'z, x, y'
'z+1/2, -x+3/4, -y+1/4'
'-z+3/4, -x+1/4, y+1/2'
'-z+1/4, x+1/2, -y+3/4'
'y, z, x'
'-y+1/4, z+1/2, -x+3/4'
'y+1/2, -z+3/4, -x+1/4'
'-y+3/4, -z+1/4, x+1/2'
'y+3/4, x+1/4, -z+1/2'
'-y, -x, -z'
'y+1/4, -x+1/2, z+3/4'
'-y+1/2, x+3/4, z+1/4'
'x+3/4, z+1/4, -y+1/2'
'-x+1/2, z+3/4, y+1/4'
'-x, -z, -y'
'x+1/4, -z+1/2, y+3/4'
'z+3/4, y+1/4, -x+1/2'
'z+1/4, -y+1/2, x+3/4'
'-z+1/2, y+3/4, x+1/4'
'-z, -y, -x'
'x, y+1/2, z+1/2'
'-x+3/4, -y+3/4, z+1'
'-x+1/4, y+1, -z+5/4'
'x+1/2, -y+5/4, -z+3/4'
'z, x+1/2, y+1/2'
'z+1/2, -x+5/4, -y+3/4'
'-z+3/4, -x+3/4, y+1'
'-z+1/4, x+1, -y+5/4'
'y, z+1/2, x+1/2'
'-y+1/4, z+1, -x+5/4'
'y+1/2, -z+5/4, -x+3/4'
'-y+3/4, -z+3/4, x+1'
'y+3/4, x+3/4, -z+1'
'-y, -x+1/2, -z+1/2'
'y+1/4, -x+1, z+5/4'
'-y+1/2, x+5/4, z+3/4'
'x+3/4, z+3/4, -y+1'
'-x+1/2, z+5/4, y+3/4'
'-x, -z+1/2, -y+1/2'
'x+1/4, -z+1, y+5/4'
'z+3/4, y+3/4, -x+1'
'z+1/4, -y+1, x+5/4'
'-z+1/2, y+5/4, x+3/4'
'-z, -y+1/2, -x+1/2'
'x+1/2, y, z+1/2'
'-x+5/4, -y+1/4, z+1'
'-x+3/4, y+1/2, -z+5/4'
'x+1, -y+3/4, -z+3/4'
'z+1/2, x, y+1/2'
'z+1, -x+3/4, -y+3/4'
'-z+5/4, -x+1/4, y+1'
'-z+3/4, x+1/2, -y+5/4'
'y+1/2, z, x+1/2'
'-y+3/4, z+1/2, -x+5/4'
'y+1, -z+3/4, -x+3/4'
'-y+5/4, -z+1/4, x+1'
'y+5/4, x+1/4, -z+1'
'-y+1/2, -x, -z+1/2'
'y+3/4, -x+1/2, z+5/4'
'-y+1, x+3/4, z+3/4'
'x+5/4, z+1/4, -y+1'
'-x+1, z+3/4, y+3/4'
'-x+1/2, -z, -y+1/2'
'x+3/4, -z+1/2, y+5/4'
'z+5/4, y+1/4, -x+1'
'z+3/4, -y+1/2, x+5/4'
'-z+1, y+3/4, x+3/4'
'-z+1/2, -y, -x+1/2'
'x+1/2, y+1/2, z'
'-x+5/4, -y+3/4, z+1/2'
'-x+3/4, y+1, -z+3/4'
'x+1, -y+5/4, -z+1/4'
'z+1/2, x+1/2, y'
'z+1, -x+5/4, -y+1/4'
'-z+5/4, -x+3/4, y+1/2'
'-z+3/4, x+1, -y+3/4'
'y+1/2, z+1/2, x'
'-y+3/4, z+1, -x+3/4'
'y+1, -z+5/4, -x+1/4'
'-y+5/4, -z+3/4, x+1/2'
'y+5/4, x+3/4, -z+1/2'
'-y+1/2, -x+1/2, -z'
'y+3/4, -x+1, z+3/4'
'-y+1, x+5/4, z+1/4'
'x+5/4, z+3/4, -y+1/2'
'-x+1, z+5/4, y+1/4'
'-x+1/2, -z+1/2, -y'
'x+3/4, -z+1, y+3/4'
'z+5/4, y+3/4, -x+1/2'
'z+3/4, -y+1, x+3/4'
'-z+1, y+5/4, x+1/4'
'-z+1/2, -y+1/2, -x'
'-x, -y, -z'
'x-3/4, y-1/4, -z-1/2'
'x-1/4, -y-1/2, z-3/4'
'-x-1/2, y-3/4, z-1/4'
'-z, -x, -y'
'-z-1/2, x-3/4, y-1/4'
'z-3/4, x-1/4, -y-1/2'
'z-1/4, -x-1/2, y-3/4'
'-y, -z, -x'
'y-1/4, -z-1/2, x-3/4'
'-y-1/2, z-3/4, x-1/4'
'y-3/4, z-1/4, -x-1/2'
'-y-3/4, -x-1/4, z-1/2'
'y, x, z'
'-y-1/4, x-1/2, -z-3/4'
'y-1/2, -x-3/4, -z-1/4'
'-x-3/4, -z-1/4, y-1/2'
'x-1/2, -z-3/4, -y-1/4'
'x, z, y'
'-x-1/4, z-1/2, -y-3/4'
'-z-3/4, -y-1/4, x-1/2'
'-z-1/4, y-1/2, -x-3/4'
'z-1/2, -y-3/4, -x-1/4'
'z, y, x'
'-x, -y+1/2, -z+1/2'
'x-3/4, y+1/4, -z'
'x-1/4, -y, z-1/4'
'-x-1/2, y-1/4, z+1/4'
'-z, -x+1/2, -y+1/2'
'-z-1/2, x-1/4, y+1/4'
'z-3/4, x+1/4, -y'
'z-1/4, -x, y-1/4'
'-y, -z+1/2, -x+1/2'
'y-1/4, -z, x-1/4'
'-y-1/2, z-1/4, x+1/4'
'y-3/4, z+1/4, -x'
'-y-3/4, -x+1/4, z'
'y, x+1/2, z+1/2'
'-y-1/4, x, -z-1/4'
'y-1/2, -x-1/4, -z+1/4'
'-x-3/4, -z+1/4, y'
'x-1/2, -z-1/4, -y+1/4'
'x, z+1/2, y+1/2'
'-x-1/4, z, -y-1/4'
'-z-3/4, -y+1/4, x'
'-z-1/4, y, -x-1/4'
'z-1/2, -y-1/4, -x+1/4'
'z, y+1/2, x+1/2'
'-x+1/2, -y, -z+1/2'
'x-1/4, y-1/4, -z'
'x+1/4, -y-1/2, z-1/4'
'-x, y-3/4, z+1/4'
'-z+1/2, -x, -y+1/2'
'-z, x-3/4, y+1/4'
'z-1/4, x-1/4, -y'
'z+1/4, -x-1/2, y-1/4'
'-y+1/2, -z, -x+1/2'
'y+1/4, -z-1/2, x-1/4'
'-y, z-3/4, x+1/4'
'y-1/4, z-1/4, -x'
'-y-1/4, -x-1/4, z'
'y+1/2, x, z+1/2'
'-y+1/4, x-1/2, -z-1/4'
'y, -x-3/4, -z+1/4'
'-x-1/4, -z-1/4, y'
'x, -z-3/4, -y+1/4'
'x+1/2, z, y+1/2'
'-x+1/4, z-1/2, -y-1/4'
'-z-1/4, -y-1/4, x'
'-z+1/4, y-1/2, -x-1/4'
'z, -y-3/4, -x+1/4'
'z+1/2, y, x+1/2'
'-x+1/2, -y+1/2, -z'
'x-1/4, y+1/4, -z-1/2'
'x+1/4, -y, z-3/4'
'-x, y-1/4, z-1/4'
'-z+1/2, -x+1/2, -y'
'-z, x-1/4, y-1/4'
'z-1/4, x+1/4, -y-1/2'
'z+1/4, -x, y-3/4'
'-y+1/2, -z+1/2, -x'
'y+1/4, -z, x-3/4'
'-y, z-1/4, x-1/4'
'y-1/4, z+1/4, -x-1/2'
'-y-1/4, -x+1/4, z-1/2'
'y+1/2, x+1/2, z'
'-y+1/4, x, -z-3/4'
'y, -x-1/4, -z-1/4'
'-x-1/4, -z+1/4, y-1/2'
'x, -z-1/4, -y-1/4'
'x+1/2, z+1/2, y'
'-x+1/4, z, -y-3/4'
'-z-1/4, -y+1/4, x-1/2'
'-z+1/4, y, -x-3/4'
'z, -y-1/4, -x-1/4'
'z+1/2, y+1/2, x'

loop_
_atom_site_label
_atom_site_type_symbol
_atom_site_fract_x
_atom_site_fract_y
_atom_site_fract_z
_atom_site_U_iso_or_equiv
_atom_site_adp_type
_atom_site_occupancy
_atom_site_site_symmetry_order
_atom_site_calc_flag
_atom_site_refinement_flags_posn
_atom_site_refinement_flags_adp
_atom_site_refinement_flags_occupancy
_atom_site_disorder_assembly
_atom_site_disorder_group
Fe01 Fe 0.375000 0.65434(4) 0.375000 0.0281(8) Uani 1 4 d S T P . .
Fe02 Fe 0.41048(2) 0.80734(3) 0.41048(2) 0.0281(6) Uani 1 2 d S T P . .
Fe03 Fe 0.47558(2) 0.70147(2) 0.44369(2) 0.0285(5) Uani 1 1 d . . . . .
Fe04 Fe 0.39104(2) 0.61472(3) 0.35896(2) 0.0301(6) Uani 1 2 d S T P . .
Fe05 Fe 0.500000 0.57537(2) 0.42463(2) 0.0311(7) Uani 1 2 d S T P . .
Fe06 Fe 0.43301(2) 0.71435(3) 0.43301(2) 0.0289(6) Uani 1 2 d S T P . .
Fe07 Fe 0.51257(2) 0.61651(2) 0.41051(2) 0.0299(5) Uani 1 1 d . . . . .
O4B O 0.42124(11) 0.82876(11) 0.42124(11) 0.029(4) Uani 1 6 d S T P . .
O1B O 0.500000 0.59387(8) 0.40613(8) 0.028(2) Uani 1 2 d S T P . .
O10L O 0.46780(10) 0.68780(8) 0.42084(9) 0.0319(18) Uani 1 1 d . . . . .
O6W O 0.41414(7) 0.72364(11) 0.41414(7) 0.029(2) Uani 1 2 d S T P . .
O5W O 0.500000 0.55617(8) 0.44383(8) 0.040(3) Uani 1 2 d S T P . .
O2W O 0.39892(8) 0.78448(11) 0.39892(8) 0.028(2) Uani 1 2 d S T P . .
O12L O 0.47755(8) 0.67691(9) 0.45622(9) 0.0365(19) Uani 1 1 d . . . . .
O3B O 0.45054(8) 0.70562(10) 0.45054(8) 0.026(2) Uani 1 2 d S T P . .
O8L O 0.41324(8) 0.63008(10) 0.36481(9) 0.0335(19) Uani 1 1 d . . . . .
O9L O 0.40187(10) 0.65654(9) 0.37562(9) 0.0363(19) Uani 1 1 d . . . . .
O15L O 0.42891(8) 0.72483(9) 0.47792(9) 0.0311(18) Uani 1 1 d . . . . .
O2L O 0.52847(10) 0.57735(9) 0.42775(8) 0.0340(18) Uani 1 1 d . . . . .
O2B O 0.375000 0.62799(15) 0.375000 0.023(3) Uani 1 4 d S T P . .
O6L O 0.49039(10) 0.63063(8) 0.40318(10) 0.041(2) Uani 1 1 d . U . . .
O4W O 0.40790(8) 0.60081(11) 0.34210(8) 0.031(2) Uani 1 2 d S T P . .
O4L O 0.50484(9) 0.61959(9) 0.43627(9) 0.0330(18) Uani 1 1 d . . . . .
O13L O 0.48630(8) 0.71602(8) 0.46484(9) 0.0341(18) Uani 1 1 d . . . . .
O3W O 0.50175(8) 0.69697(8) 0.43549(7) 0.0285(17) Uani 1 1 d . . . . .
O7W O 0.52569(8) 0.64128(8) 0.41418(8) 0.0276(17) Uani 1 1 d . . . . .
O16L O 0.40711(9) 0.79437(9) 0.43453(10) 0.045(2) Uani 1 1 d . . . . .
O1W O 0.375000 0.68219(17) 0.375000 0.039(4) Uani 1 4 d S T P . .
O17L O 0.38497(9) 0.81670(9) 0.41179(9) 0.040(2) Uani 1 1 d . . . . .
O1L O 0.59931(8) 0.62103(9) 0.40214(8) 0.0320(18) Uani 1 1 d . . . . .
O5L O 0.49362(8) 0.59277(10) 0.44559(8) 0.0316(18) Uani 1 1 d . . . . .
O7L O 0.47782(9) 0.61447(10) 0.38067(9) 0.0378(19) Uani 1 1 d . U . . .
O3L O 0.53615(8) 0.60476(11) 0.41727(9) 0.040(2) Uani 1 1 d . . . . .
O11L O 0.43946(11) 0.69698(10) 0.41352(9) 0.051(2) Uani 1 1 d . . . . .
C31 C 0.3773(2) 0.82959(12) 0.42041(12) 0.027(4) Uani 1 2 d S TU P . .
O14L O 0.42234(10) 0.73281(9) 0.44942(12) 0.052(2) Uani 1 1 d . . . . .
C24 C 0.48028(10) 0.74635(8) 0.50365(8) 0.022(3) Uani 1 2 d DS TU P . .
H24 H 0.469904 0.740811 0.509189 0.026 Uiso 1 2 calc R U P . .
C5 C 0.55969(12) 0.58303(11) 0.41975(9) 0.026(3) Uani 1 1 d D U . . .
C29 C 0.41081(17) 0.78566(12) 0.46434(12) 0.027(3) Uani 1 2 d DS TU P . .
C12 C 0.46754(12) 0.6689(2) 0.46754(12) 0.028(4) Uani 1 2 d S TU P . .
C20 C 0.45301(18) 0.68642(15) 0.41185(14) 0.030(3) Uani 1 1 d . U . . .
C30 C 0.40791(18) 0.79895(16) 0.45105(16) 0.031(4) Uani 1 2 d S TU P . .
C32 C 0.36081(10) 0.83746(8) 0.41254(8) 0.029(4) Uani 1 2 d DS TU P . .
C25 C 0.42294(12) 0.73631(16) 0.46612(18) 0.032(3) Uani 1 1 d . U . . .
C19 C 0.45057(14) 0.66992(12) 0.40065(11) 0.031(3) Uani 1 1 d D U . . .
C8 C 0.48222(9) 0.62002(13) 0.45884(9) 0.026(3) Uani 1 1 d D U . . .
C27 C 0.42100(16) 0.75964(11) 0.49036(11) 0.029(4) Uani 1 2 d DS TU P . .
H27 H 0.423235 0.750592 0.499408 0.034 Uiso 1 2 calc R U P . .
C11 C 0.46955(12) 0.64838(17) 0.46955(12) 0.025(4) Uani 1 2 d DS TU P . .
C1 C 0.60473(15) 0.60473(15) 0.40484(18) 0.031(4) Uani 1 2 d S TU P . .
C6 C 0.54041(17) 0.58907(19) 0.42207(12) 0.032(3) Uani 1 1 d . U . . .
C33 C 0.35290(9) 0.82955(11) 0.39710(9) 0.033(4) Uani 1 2 d DS TU P . .
H33 H 0.358039 0.818777 0.391961 0.039 Uiso 1 2 calc R U P . .
C7 C 0.49465(14) 0.61009(19) 0.44668(14) 0.027(3) Uani 1 1 d . U . . .
C16 C 0.43253(13) 0.64986(13) 0.38147(12) 0.024(3) Uani 1 1 d D U . . .
C22 C 0.47931(12) 0.7220(2) 0.47931(12) 0.029(4) Uani 1 2 d S TU P . .
C15 C 0.44699(14) 0.63778(12) 0.38086(11) 0.025(3) Uani 1 1 d D U . . .
H15 H 0.445721 0.626753 0.374104 0.030 Uiso 1 1 calc R U . . .
C4 C 0.56487(11) 0.56487(11) 0.42298(14) 0.026(4) Uani 1 2 d DS TU P . .
H4 H 0.556205 0.556205 0.427296 0.031 Uiso 1 2 calc R U P . .
C13 C 0.47856(15) 0.62825(16) 0.39117(17) 0.031(3) Uani 1 1 d . U . . .
C23 C 0.48793(7) 0.73880(9) 0.48793(7) 0.028(4) Uani 1 2 d DS TU P . .
C14 C 0.46341(14) 0.64127(13) 0.38987(13) 0.032(3) Uani 1 1 d D U . . .
C9 C 0.47105(11) 0.61045(16) 0.47105(11) 0.027(4) Uani 1 2 d DS TU P . .
H9 H 0.471762 0.597493 0.471762 0.033 Uiso 1 2 calc R U P . .
C3 C 0.57258(12) 0.59589(11) 0.41424(12) 0.034(3) Uani 1 1 d D U . . .
H3 H 0.568927 0.608216 0.412315 0.041 Uiso 1 1 calc R U . . .
C17 C 0.41446(15) 0.64509(19) 0.37337(15) 0.030(3) Uani 1 1 d . U . . .
C2 C 0.59090(13) 0.59090(13) 0.41150(18) 0.039(4) Uani 1 2 d DS TU P . .
C21 C 0.46507(13) 0.65762(13) 0.39945(11) 0.033(3) Uani 1 1 d D U . . .
H21 H 0.476330 0.660464 0.405293 0.040 Uiso 1 1 calc R U . . .
C26 C 0.41936(9) 0.75471(11) 0.47213(10) 0.022(2) Uani 1 1 d D U . . .
C10 C 0.48155(10) 0.63892(13) 0.45822(10) 0.031(3) Uani 1 1 d D U . . .
H10 H 0.489286 0.645437 0.450056 0.037 Uiso 1 1 calc R U . . .
C18 C 0.43457(13) 0.66607(13) 0.39118(13) 0.032(3) Uani 1 1 d D U . . .
H18 H 0.424837 0.674682 0.391335 0.039 Uiso 1 1 calc R U . . .
C28 C 0.41368(11) 0.76750(11) 0.45934(11) 0.033(3) Uani 1 1 d D U . . .
H28 H 0.411729 0.763844 0.447018 0.040 Uiso 1 1 calc R U . . .

loop_
_atom_site_aniso_label
_atom_site_aniso_U_11
_atom_site_aniso_U_22
_atom_site_aniso_U_33
_atom_site_aniso_U_23
_atom_site_aniso_U_13
_atom_site_aniso_U_12
Fe01 0.0270(12) 0.0304(19) 0.0270(12) 0.000 -0.0028(15) 0.000
Fe02 0.0281(9) 0.0280(13) 0.0281(9) 0.0016(8) -0.0014(11) 0.0016(8)
Fe03 0.0313(10) 0.0245(10) 0.0296(10) -0.0012(7) -0.0033(8) -0.0020(7)
Fe04 0.0303(9) 0.0296(14) 0.0303(9) 0.0011(8) 0.0001(11) -0.0011(8)
Fe05 0.0296(14) 0.0318(9) 0.0318(9) -0.0012(11) 0.0023(7) 0.0023(7)
Fe06 0.0289(9) 0.0289(13) 0.0289(9) 0.0011(8) 0.0018(11) 0.0011(8)
Fe07 0.0268(10) 0.0326(10) 0.0303(10) 0.0003(8) 0.0015(8) 0.0051(8)
O4B 0.029(4) 0.029(4) 0.029(4) 0.002(5) -0.002(5) 0.002(5)
O1B 0.025(6) 0.030(4) 0.030(4) -0.011(5) 0.001(3) 0.001(3)
O10L 0.032(5) 0.036(5) 0.028(4) -0.012(4) 0.003(4) -0.001(4)
O6W 0.027(4) 0.032(6) 0.027(4) 0.005(3) -0.003(5) 0.005(3)
O5W 0.046(7) 0.037(4) 0.037(4) 0.004(5) 0.000(4) 0.000(4)
O2W 0.030(4) 0.024(6) 0.030(4) 0.003(3) 0.006(5) 0.003(3)
O12L 0.032(5) 0.036(5) 0.042(5) 0.003(4) 0.011(4) -0.003(4)
O3B 0.028(4) 0.022(6) 0.028(4) -0.001(3) -0.002(5) -0.001(3)
O8L 0.028(5) 0.033(5) 0.040(5) -0.016(4) -0.005(4) -0.003(4)
O9L 0.021(5) 0.031(5) 0.057(5) -0.006(4) 0.005(4) -0.006(4)
O15L 0.035(4) 0.028(5) 0.030(5) -0.009(4) 0.002(4) -0.002(4)
O2L 0.039(5) 0.030(5) 0.033(4) -0.005(4) -0.003(4) 0.018(4)
O2B 0.019(5) 0.030(8) 0.019(5) 0.000 0.006(6) 0.000
O6L 0.041(5) 0.026(4) 0.057(5) -0.002(4) -0.025(4) 0.004(4)
O4W 0.029(4) 0.036(6) 0.029(4) -0.003(3) 0.007(5) 0.003(3)
O4L 0.035(5) 0.040(5) 0.025(4) -0.003(4) 0.007(4) -0.001(4)
O13L 0.036(5) 0.039(4) 0.027(4) -0.002(4) 0.007(4) -0.008(4)
O3W 0.026(4) 0.031(4) 0.028(4) 0.008(3) 0.001(3) 0.001(3)
O7W 0.029(4) 0.026(4) 0.027(4) -0.006(3) 0.009(3) -0.006(3)
O16L 0.054(5) 0.040(5) 0.041(5) 0.012(5) 0.006(4) -0.012(4)
O1W 0.036(5) 0.044(9) 0.036(5) 0.000 0.004(7) 0.000
O17L 0.027(4) 0.039(5) 0.055(5) -0.013(4) -0.008(4) 0.003(4)
O1L 0.033(5) 0.022(5) 0.040(5) -0.002(4) 0.009(3) 0.007(4)
O5L 0.032(4) 0.023(5) 0.040(5) -0.003(4) 0.002(3) 0.004(4)
O7L 0.049(5) 0.032(5) 0.032(5) -0.009(4) -0.007(4) 0.018(4)
O3L 0.021(5) 0.034(5) 0.064(6) 0.010(4) -0.007(4) 0.002(4)
O11L 0.051(5) 0.058(5) 0.044(5) -0.023(4) -0.015(4) 0.033(5)
C31 0.033(11) 0.024(6) 0.024(6) -0.010(9) -0.002(6) 0.002(6)
O14L 0.074(6) 0.042(5) 0.039(6) -0.019(4) -0.015(5) 0.032(4)
C24 0.027(9) 0.019(5) 0.019(5) -0.003(8) -0.003(5) 0.003(5)
C5 0.026(8) 0.033(8) 0.020(6) -0.002(5) 0.003(5) 0.009(7)
C29 0.039(8) 0.021(5) 0.021(5) 0.019(8) -0.005(5) 0.005(5)
C12 0.018(6) 0.048(13) 0.018(6) -0.013(6) 0.008(9) -0.013(6)
C20 0.025(8) 0.037(8) 0.028(7) -0.005(6) -0.004(7) -0.002(7)
C30 0.041(10) 0.025(6) 0.025(6) -0.009(10) -0.004(6) 0.004(6)
C32 0.018(9) 0.035(6) 0.035(6) -0.013(9) -0.016(6) 0.016(6)
C25 0.043(7) 0.036(8) 0.018(8) 0.008(8) -0.008(6) -0.006(6)
C19 0.033(7) 0.032(7) 0.029(6) 0.001(6) -0.008(6) 0.000(6)
C8 0.019(7) 0.033(8) 0.024(7) -0.008(7) -0.006(6) 0.007(6)
C27 0.032(9) 0.027(5) 0.027(5) 0.009(8) -0.002(5) 0.002(5)
C11 0.033(6) 0.008(10) 0.033(6) -0.011(5) 0.002(8) -0.011(5)
C1 0.032(6) 0.032(6) 0.030(10) -0.008(6) -0.008(6) -0.014(11)
C6 0.038(9) 0.030(9) 0.026(7) -0.003(7) 0.002(6) -0.024(8)
C33 0.039(6) 0.019(10) 0.039(6) -0.007(6) -0.004(9) 0.007(6)
C7 0.018(7) 0.048(10) 0.016(7) 0.003(8) 0.004(6) 0.009(8)
C16 0.022(7) 0.021(6) 0.029(6) -0.004(5) 0.004(5) 0.006(6)
C22 0.028(6) 0.032(10) 0.028(6) 0.006(5) 0.000(9) 0.006(5)
C15 0.039(7) 0.019(6) 0.017(6) -0.012(5) -0.002(5) -0.013(6)
C4 0.033(6) 0.033(6) 0.010(8) 0.000(5) 0.000(5) 0.004(9)
C13 0.026(8) 0.031(8) 0.035(8) 0.003(7) 0.000(6) 0.014(7)
C23 0.033(5) 0.018(9) 0.033(5) -0.004(5) -0.011(8) -0.004(5)
C14 0.050(7) 0.023(6) 0.023(6) -0.014(5) -0.009(6) -0.009(6)
C9 0.022(6) 0.038(11) 0.022(6) 0.011(5) -0.002(8) 0.011(5)
C3 0.037(8) 0.040(8) 0.026(6) 0.010(6) 0.006(6) -0.008(7)
C17 0.014(8) 0.043(9) 0.034(7) 0.009(7) 0.002(6) -0.015(7)
C2 0.041(6) 0.041(6) 0.035(10) 0.001(6) 0.001(6) 0.010(11)
C21 0.030(7) 0.044(7) 0.025(6) -0.001(6) -0.013(5) -0.009(6)
C26 0.028(6) 0.020(7) 0.019(6) -0.010(6) -0.003(5) 0.005(5)
C10 0.036(7) 0.021(8) 0.036(7) -0.001(6) 0.002(6) -0.008(6)
C18 0.028(7) 0.034(7) 0.035(7) 0.007(6) -0.007(6) 0.008(6)
C28 0.033(6) 0.042(7) 0.026(7) 0.001(6) -0.015(5) 0.014(6)

loop_
_atom_type_symbol
_atom_type_description
_atom_type_scat_dispersion_real
_atom_type_scat_dispersion_imag
_atom_type_scat_source
C C 0.0024 0.0017 'International Tables Vol C Tables 4.2.6.8 and 6.1.1.4'
H H 0.0000 0.0000 'International Tables Vol C Tables 4.2.6.8 and 6.1.1.4'
Fe Fe 0.3051 0.8883 'International Tables Vol C Tables 4.2.6.8 and 6.1.1.4'
O O 0.0086 0.0064 'International Tables Vol C Tables 4.2.6.8 and 6.1.1.4'

loop_
_geom_angle_atom_site_label_1
_geom_angle_atom_site_label_2
_geom_angle_atom_site_label_3
_geom_angle
_geom_angle_site_symmetry_1
_geom_angle_site_symmetry_3
_geom_angle_publ_flag
O9L Fe01 O9L 87.0(4) . 120 ?
O9L Fe01 O9L 170.6(4) 120 142_656 ?
O9L Fe01 O9L 87.0(4) 142_656 75_545 ?
O9L Fe01 O9L 170.6(4) . 75_545 ?
O9L Fe01 O9L 92.2(4) . 142_656 ?
O9L Fe01 O9L 92.2(4) 120 75_545 ?
O9L Fe01 O1W 85.3(2) 75_545 . ?
O9L Fe01 O1W 85.3(2) 120 . ?
O9L Fe01 O1W 85.3(2) . . ?
O9L Fe01 O1W 85.3(2) 142_656 . ?
O2B Fe01 O9L 94.7(2) . 120 ?
O2B Fe01 O9L 94.7(2) . 142_656 ?
O2B Fe01 O9L 94.7(2) . . ?
O2B Fe01 O9L 94.7(2) . 75_545 ?
O2B Fe01 O1W 180.0 . . ?
O4B Fe02 O2W 179.8(6) . . ?
O4B Fe02 O16L 94.4(4) . . ?
O4B Fe02 O16L 94.4(4) . 120 ?
O4B Fe02 O17L 94.8(4) . 120 ?
O4B Fe02 O17L 94.8(4) . . ?
O16L Fe02 O2W 85.7(3) . . ?
O16L Fe02 O2W 85.7(3) 120 . ?
O16L Fe02 O16L 89.5(4) . 120 ?
O17L Fe02 O2W 85.1(3) 120 . ?
O17L Fe02 O2W 85.1(3) . . ?
O17L Fe02 O16L 170.8(3) . 120 ?
O17L Fe02 O16L 170.8(3) 120 . ?
O17L Fe02 O16L 90.3(3) 120 120 ?
O17L Fe02 O16L 90.3(3) . . ?
O17L Fe02 O17L 88.4(4) 120 . ?
O10L Fe03 O15L 90.0(2) . 120 ?
O10L Fe03 O13L 172.8(3) . . ?
O10L Fe03 O3W 86.6(3) . . ?
O12L Fe03 O10L 87.5(3) . . ?
O12L Fe03 O15L 169.6(3) . 120 ?
O12L Fe03 O13L 95.3(2) . . ?
O12L Fe03 O3W 85.6(2) . . ?
O3B Fe03 O10L 91.5(3) . . ?
O3B Fe03 O12L 95.2(3) . . ?
O3B Fe03 O15L 95.0(3) . 120 ?
O3B Fe03 O13L 94.9(3) . . ?
O3B Fe03 O3W 177.9(3) . . ?
O15L Fe03 O13L 86.1(2) 120 . ?
O15L Fe03 O3W 84.2(3) 120 . ?
O3W Fe03 O13L 86.9(2) . . ?
O8L Fe04 O8L 91.8(4) 142_656 . ?
O8L Fe04 O1L 170.4(3) . 130_565 ?
O8L Fe04 O1L 84.6(3) . 19_666 ?
O8L Fe04 O1L 170.4(3) 142_656 19_666 ?
O8L Fe04 O1L 84.6(3) 142_656 130_565 ?
O2B Fe04 O8L 94.6(3) . . ?
O2B Fe04 O8L 94.6(3) . 142_656 ?
O2B Fe04 O4W 180.0(4) . . ?
O2B Fe04 O1L 94.5(3) . 19_666 ?
O2B Fe04 O1L 94.5(3) . 130_565 ?
O4W Fe04 O8L 85.4(3) . . ?
O4W Fe04 O8L 85.4(3) . 142_656 ?
O4W Fe04 O1L 85.5(2) . 130_565 ?
O4W Fe04 O1L 85.5(2) . 19_666 ?
O1L Fe04 O1L 97.5(4) 130_565 19_666 ?
O1B Fe05 O5W 180.0(4) . . ?
O1B Fe05 O2L 91.6(2) . 19_666 ?
O1B Fe05 O2L 91.6(2) . . ?
O1B Fe05 O5L 95.1(2) . 19_666 ?
O1B Fe05 O5L 95.2(2) . . ?
O5W Fe05 O2L 88.4(2) . 19_666 ?
O5W Fe05 O2L 88.4(2) . . ?
O5W Fe05 O5L 84.8(2) . . ?
O5W Fe05 O5L 84.9(2) . 19_666 ?
O2L Fe05 O2L 176.8(4) 19_666 . ?
O5L Fe05 O2L 83.9(2) 19_666 . ?
O5L Fe05 O2L 83.9(2) . 19_666 ?
O5L Fe05 O2L 95.8(2) . . ?
O5L Fe05 O2L 95.8(2) 19_666 19_666 ?
O5L Fe05 O5L 169.7(4) 19_666 . ?
O3B Fe06 O6W 179.8(4) . . ?
O3B Fe06 O11L 96.3(3) . . ?
O3B Fe06 O11L 96.3(3) . 120 ?
O3B Fe06 O14L 94.9(3) . . ?
O3B Fe06 O14L 94.9(3) . 120 ?
O11L Fe06 O6W 83.6(3) 120 . ?
O11L Fe06 O6W 83.6(3) . . ?
O11L Fe06 O11L 86.0(4) 120 . ?
O11L Fe06 O14L 168.6(3) . . ?
O11L Fe06 O14L 168.6(3) 120 120 ?
O11L Fe06 O14L 90.5(3) . 120 ?
O11L Fe06 O14L 90.5(3) 120 . ?
O14L Fe06 O6W 85.2(3) 120 . ?
O14L Fe06 O6W 85.2(3) . . ?
O14L Fe06 O14L 90.7(5) 120 . ?
O1B Fe07 O6L 90.7(2) . . ?
O1B Fe07 O4L 96.9(3) . . ?
O1B Fe07 O7W 177.6(3) . . ?
O1B Fe07 O7L 96.1(3) . 19_666 ?
O1B Fe07 O3L 94.8(3) . . ?
O6L Fe07 O7W 87.6(3) . . ?
O4L Fe07 O6L 88.0(3) . . ?
O4L Fe07 O7W 84.8(3) . . ?
O4L Fe07 O3L 93.4(3) . . ?
O7L Fe07 O6L 89.2(3) 19_666 . ?
O7L Fe07 O4L 166.7(3) 19_666 . ?
O7L Fe07 O7W 82.1(3) 19_666 . ?
O7L Fe07 O3L 88.1(3) 19_666 . ?
O3L Fe07 O6L 174.1(3) . . ?
O3L Fe07 O7W 86.8(3) . . ?
Fe02 O4B Fe02 119.999(1) . 78_456 ?
Fe02 O4B Fe02 120.000(1) 60_564 78_456 ?
Fe02 O4B Fe02 120.000(1) . 60_564 ?
Fe05 O1B Fe07 119.5(2) . . ?
Fe05 O1B Fe07 119.5(2) . 19_666 ?
Fe07 O1B Fe07 121.1(4) 19_666 . ?
C20 O10L Fe03 134.8(7) . . ?
C12 O12L Fe03 132.5(8) . . ?
Fe03 O3B Fe03 118.2(4) 120 . ?
Fe06 O3B Fe03 120.9(2) . 120 ?
Fe06 O3B Fe03 120.9(2) . . ?
C17 O8L Fe04 130.0(7) . . ?
C17 O9L Fe01 132.3(7) . . ?
C25 O15L Fe03 132.6(7) . 120 ?
C6 O2L Fe05 133.0(7) . . ?
Fe04 O2B Fe01 120.3(3) . . ?
Fe04 O2B Fe01 120.3(3) 75_545 . ?
Fe04 O2B Fe04 119.4(6) 75_545 . ?
C13 O6L Fe07 133.0(7) . . ?
C7 O4L Fe07 132.4(7) . . ?
C22 O13L Fe03 131.8(8) . . ?
C30 O16L Fe02 135.2(9) . . ?
C31 O17L Fe02 134.1(8) . . ?
C1 O1L Fe04 131.2(8) . 127_656 ?
C7 O5L Fe05 130.8(7) . . ?
C13 O7L Fe07 131.2(7) . 19_666 ?
C6 O3L Fe07 133.5(7) . . ?
C20 O11L Fe06 130.8(7) . . ?
O17L C31 O17L 123.2(14) . 162_576 ?
O17L C31 C32 117.7(7) 162_576 . ?
O17L C31 C32 117.7(7) . . ?
C25 O14L Fe06 136.3(7) . . ?
C23 C24 H24 120.2 . . ?
C23 C24 H24 120.2 78_456 . ?
C23 C24 C23 119.5(6) 78_456 . ?
C4 C5 C6 121.3(9) . . ?
C3 C5 C6 118.3(8) . . ?
C3 C5 C4 120.4(7) . . ?
C30 C29 C28 120.3(5) . 162_576 ?
C30 C29 C28 120.3(5) . . ?
C28 C29 C28 118.6(10) 162_576 . ?
O12L C12 O12L 123.5(15) 120 . ?
O12L C12 C11 118.3(7) . . ?
O12L C12 C11 118.3(7) 120 . ?
O10L C20 C19 117.2(10) . . ?
O11L C20 O10L 124.7(10) . . ?
O11L C20 C19 117.5(10) . . ?
O16L C30 O16L 120.8(15) 162_576 . ?
O16L C30 C29 119.6(8) . . ?
O16L C30 C29 119.6(8) 162_576 . ?
C33 C32 C31 120.0(3) 56 . ?
C33 C32 C31 120.0(3) . . ?
C33 C32 C33 120.0(6) . 56 ?
O15L C25 C26 118.0(10) . . ?
O14L C25 O15L 122.5(11) . . ?
O14L C25 C26 118.9(10) . . ?
C21 C19 C20 118.2(9) . . ?
C18 C19 C20 123.1(10) . . ?
C18 C19 C21 118.7(8) . . ?
C9 C8 C7 120.2(9) . . ?
C10 C8 C7 119.8(8) . . ?
C10 C8 C9 120.0(7) . . ?
C26 C27 H27 120.2 . . ?
C26 C27 H27 120.2 162_576 . ?
C26 C27 C26 119.5(10) . 162_576 ?
C10 C11 C12 119.7(5) . . ?
C10 C11 C12 119.7(5) 120 . ?
C10 C11 C10 120.3(10) 120 . ?
O1L C1 O1L 124.1(14) . 110 ?
O1L C1 C2 118.0(7) 110 . ?
O1L C1 C2 117.9(7) . . ?
O2L C6 C5 118.7(11) . . ?
O3L C6 O2L 122.3(11) . . ?
O3L C6 C5 118.8(10) . . ?
C32 C33 C32 120.0(6) . 35_455 ?
C32 C33 H33 120.0 . . ?
C32 C33 H33 120.0 35_455 . ?
O4L C7 C8 117.2(11) . . ?
O5L C7 O4L 122.8(10) . . ?
O5L C7 C8 119.7(11) . . ?
C15 C16 C17 121.2(10) . . ?
C15 C16 C18 118.7(8) . . ?
C18 C16 C17 119.9(10) . . ?
O13L C22 O13L 124.5(15) 120 . ?
O13L C22 C23 117.6(7) 120 . ?
O13L C22 C23 117.6(7) . . ?
C16 C15 H15 119.0 . . ?
C16 C15 C14 121.9(8) . . ?
C14 C15 H15 119.0 . . ?
C5 C4 C5 119.0(10) . 110 ?
C5 C4 H4 120.5 110 . ?
C5 C4 H4 120.5 . . ?
O6L C13 O7L 124.6(10) . . ?
O6L C13 C14 118.7(11) . . ?
O7L C13 C14 116.5(11) . . ?
C24 C23 C24 120.4(6) 60_564 . ?
C24 C23 C22 119.8(3) . . ?
C24 C23 C22 119.8(3) 60_564 . ?
C15 C14 C13 124.3(9) . . ?
C21 C14 C15 118.1(8) . . ?
C21 C14 C13 117.4(10) . . ?
C8 C9 C8 119.7(10) . 120 ?
C8 C9 H9 120.1 120 . ?
C8 C9 H9 120.1 . . ?
C5 C3 H3 119.6 . . ?
C5 C3 C2 120.8(7) . . ?
C2 C3 H3 119.6 . . ?
O8L C17 C16 117.5(11) . . ?
O9L C17 O8L 126.2(10) . . ?
O9L C17 C16 116.2(11) . . ?
C3 C2 C1 120.7(5) . . ?
C3 C2 C1 120.7(5) 110 . ?
C3 C2 C3 118.5(10) 110 . ?
C19 C21 H21 119.3 . . ?
C14 C21 C19 121.3(8) . . ?
C14 C21 H21 119.3 . . ?
C27 C26 C25 121.4(8) . . ?
C27 C26 C28 119.9(7) . . ?
C28 C26 C25 118.6(8) . . ?
C8 C10 C11 119.9(7) . . ?
C8 C10 H10 120.0 . . ?
C11 C10 H10 120.0 . . ?
C19 C18 C16 121.2(8) . . ?
C19 C18 H18 119.4 . . ?
C16 C18 H18 119.4 . . ?
C29 C28 H28 119.6 . . ?
C26 C28 C29 120.7(7) . . ?
C26 C28 H28 119.6 . . ?

loop_
_geom_bond_atom_site_label_1
_geom_bond_atom_site_label_2
_geom_bond_distance
_geom_bond_site_symmetry_2
_geom_bond_publ_flag
Fe01 O9L 1.972(7) . ?
Fe01 O9L 1.972(7) 142_656 ?
Fe01 O9L 1.972(7) 120 ?
Fe01 O9L 1.972(7) 75_545 ?
Fe01 O2B 1.927(11) . ?
Fe01 O1W 2.036(13) . ?
Fe02 O4B 1.921(2) . ?
Fe02 O2W 2.054(8) . ?
Fe02 O16L 2.013(7) . ?
Fe02 O16L 2.013(7) 120 ?
Fe02 O17L 1.988(7) 120 ?
Fe02 O17L 1.988(7) . ?
Fe03 O10L 2.027(7) . ?
Fe03 O12L 2.021(7) . ?
Fe03 O3B 1.922(4) . ?
Fe03 O15L 2.028(7) 120 ?
Fe03 O13L 2.033(7) . ?
Fe03 O3W 2.032(6) . ?
Fe04 O8L 2.019(7) 142_656 ?
Fe04 O8L 2.019(7) . ?
Fe04 O2B 1.921(6) . ?
Fe04 O4W 2.018(8) . ?
Fe04 O1L 2.039(7) 130_565 ?
Fe04 O1L 2.039(7) 19_666 ?
Fe05 O1B 1.913(9) . ?
Fe05 O5W 1.985(9) . ?
Fe05 O2L 2.098(7) 19_666 ?
Fe05 O2L 2.098(7) . ?
Fe05 O5L 2.045(7) 19_666 ?
Fe05 O5L 2.045(7) . ?
Fe06 O6W 2.066(8) . ?
Fe06 O3B 1.921(8) . ?
Fe06 O11L 1.965(7) . ?
Fe06 O11L 1.965(7) 120 ?
Fe06 O14L 1.967(7) . ?
Fe06 O14L 1.967(7) 120 ?
Fe07 O1B 1.920(4) . ?
Fe07 O6L 1.995(7) . ?
Fe07 O4L 1.979(7) . ?
Fe07 O7W 2.067(6) . ?
Fe07 O7L 1.967(7) 19_666 ?
Fe07 O3L 1.988(7) . ?
O10L C20 1.270(11) . ?
O12L C12 1.252(9) . ?
O8L C17 1.266(12) . ?
O9L C17 1.255(12) . ?
O15L C25 1.280(11) . ?
O2L C6 1.292(11) . ?
O6L C13 1.244(12) . ?
O4L C7 1.271(11) . ?
O13L C22 1.253(9) . ?
O16L C30 1.255(9) . ?
O17L C31 1.264(9) . ?
O1L C1 1.271(8) . ?
O5L C7 1.271(12) . ?
O7L C13 1.267(12) . ?
O3L C6 1.239(12) . ?
O11L C20 1.262(12) . ?
C31 C32 1.456(17) . ?
O14L C25 1.248(11) . ?
C24 H24 0.9500 . ?
C24 C23 1.392(4) . ?
C24 C23 1.392(4) 78_456 ?
C5 C6 1.486(13) . ?
C5 C4 1.401(8) . ?
C5 C3 1.391(9) . ?
C29 C30 1.390(18) . ?
C29 C28 1.393(7) . ?
C29 C28 1.393(7) 162_576 ?
C12 C11 1.511(19) . ?
C20 C19 1.469(13) . ?
C32 C33 1.394(4) . ?
C32 C33 1.394(4) 56 ?
C25 C26 1.439(13) . ?
C19 C21 1.393(10) . ?
C19 C18 1.388(10) . ?
C8 C7 1.464(13) . ?
C8 C9 1.397(8) . ?
C8 C10 1.384(9) . ?
C27 H27 0.9500 . ?
C27 C26 1.385(8) . ?
C27 C26 1.385(8) 162_576 ?
C11 C10 1.390(7) 120 ?
C11 C10 1.390(7) . ?
C1 C2 1.511(19) . ?
C33 H33 0.9500 . ?
C16 C15 1.378(10) . ?
C16 C17 1.488(13) . ?
C16 C18 1.390(10) . ?
C22 C23 1.518(17) . ?
C15 H15 0.9500 . ?
C15 C14 1.393(10) . ?
C4 H4 0.9500 . ?
C13 C14 1.463(13) . ?
C14 C21 1.391(10) . ?
C9 H9 0.9500 . ?
C3 H3 0.9500 . ?
C3 C2 1.403(8) . ?
C21 H21 0.9500 . ?
C26 C28 1.386(9) . ?
C10 H10 0.9500 . ?
C18 H18 0.9500 . ?
C28 H28 0.9500 . ?

loop_
_geom_torsion_atom_site_label_1
_geom_torsion_atom_site_label_2
_geom_torsion_atom_site_label_3
_geom_torsion_atom_site_label_4
_geom_torsion
_geom_torsion_site_symmetry_1
_geom_torsion_site_symmetry_2
_geom_torsion_site_symmetry_3
_geom_torsion_site_symmetry_4
_geom_torsion_publ_flag
Fe01 O9L C17 O8L 22.7(15) . . . . ?
Fe01 O9L C17 C16 -157.9(6) . . . . ?
Fe02 O16L C30 O16L 17(2) . . . 162_576 ?
Fe02 O16L C30 C29 -158.7(9) . . . . ?
Fe02 O17L C31 O17L -12.1(18) . . . 162_576 ?
Fe02 O17L C31 C32 153.9(6) . . . . ?
Fe03 O10L C20 O11L 15.2(15) . . . . ?
Fe03 O10L C20 C19 -155.8(5) . . . . ?
Fe03 O12L C12 O12L -21.3(19) . . . 120 ?
Fe03 O12L C12 C11 160.3(8) . . . . ?
Fe03 O15L C25 O14L 15.1(13) 120 . . . ?
Fe03 O15L C25 C26 -155.6(5) 120 . . . ?
Fe03 O13L C22 O13L 20.5(17) . . . 120 ?
Fe03 O13L C22 C23 -153.3(5) . . . . ?
Fe04 O8L C17 O9L -22.5(15) . . . . ?
Fe04 O8L C17 C16 158.2(6) . . . . ?
Fe04 O1L C1 O1L 25.3(19) 127_656 . . 110 ?
Fe04 O1L C1 C2 -154.1(8) 127_656 . . . ?
Fe05 O2L C6 O3L 20.2(13) . . . . ?
Fe05 O2L C6 C5 -154.6(5) . . . . ?
Fe05 O5L C7 O4L -20.6(12) . . . . ?
Fe05 O5L C7 C8 152.1(5) . . . . ?
Fe06 O11L C20 O10L -16.9(14) . . . . ?
Fe06 O11L C20 C19 154.1(6) . . . . ?
Fe06 O14L C25 O15L -15.2(15) . . . . ?
Fe06 O14L C25 C26 155.5(7) . . . . ?
Fe07 O6L C13 O7L 3.6(15) . . . . ?
Fe07 O6L C13 C14 178.0(6) . . . . ?
Fe07 O4L C7 O5L 32.9(13) . . . . ?
Fe07 O4L C7 C8 -140.1(6) . . . . ?
Fe07 O7L C13 O6L 23.8(15) 19_666 . . . ?
Fe07 O7L C13 C14 -150.7(7) 19_666 . . . ?
Fe07 O3L C6 O2L -16.5(14) . . . . ?
Fe07 O3L C6 C5 158.2(5) . . . . ?
O10L C20 C19 C21 -4.9(9) . . . . ?
O10L C20 C19 C18 175.3(8) . . . . ?
O12L C12 C11 C10 3.6(18) 120 . . 120 ?
O12L C12 C11 C10 -3.6(18) . . . . ?
O12L C12 C11 C10 177.9(10) 120 . . . ?
O12L C12 C11 C10 -177.9(10) . . . 120 ?
O15L C25 C26 C27 -4.6(10) . . . . ?
O15L C25 C26 C28 177.1(8) . . . . ?
O6L C13 C14 C15 -161.6(9) . . . . ?
O6L C13 C14 C21 13.4(14) . . . . ?
O13L C22 C23 C24 -3.5(9) . . . 60_564 ?
O13L C22 C23 C24 -177.7(9) 120 . . 60_564 ?
O13L C22 C23 C24 177.7(9) . . . . ?
O13L C22 C23 C24 3.5(9) 120 . . . ?
O17L C31 C32 C33 6.6(9) . . . . ?
O17L C31 C32 C33 -173.4(10) . . . 56 ?
O17L C31 C32 C33 173.4(10) 162_576 . . . ?
O17L C31 C32 C33 -6.6(9) 162_576 . . 56 ?
O1L C1 C2 C3 178.2(11) . . . 110 ?
O1L C1 C2 C3 1.3(18) . . . . ?
O1L C1 C2 C3 -178.2(11) 110 . . . ?
O1L C1 C2 C3 -1.2(18) 110 . . 110 ?
O7L C13 C14 C15 13.3(14) . . . . ?
O7L C13 C14 C21 -171.8(8) . . . . ?
O11L C20 C19 C21 -176.6(8) . . . . ?
O11L C20 C19 C18 3.7(10) . . . . ?
C31 C32 C33 C32 -177.8(7) . . . 35_455 ?
O14L C25 C26 C27 -175.7(10) . . . . ?
O14L C25 C26 C28 6.0(9) . . . . ?
C5 C3 C2 C1 177.7(9) . . . . ?
C5 C3 C2 C3 0.7(18) . . . 110 ?
C12 C11 C10 C8 -174.1(9) . . . . ?
C20 C19 C21 C14 176.6(7) . . . . ?
C20 C19 C18 C16 -176.8(7) . . . . ?
C30 C29 C28 C26 170.0(10) . . . . ?
C25 C26 C28 C29 -177.2(9) . . . . ?
C27 C26 C28 C29 4.5(12) . . . . ?
C6 C5 C4 C5 177.0(6) . . . 110 ?
C6 C5 C3 C2 -178.8(9) . . . . ?
C33 C32 C33 C32 2.2(16) 56 . . 35_455 ?
C7 C8 C9 C8 -178.1(7) . . . 120 ?
C7 C8 C10 C11 179.0(8) . . . . ?
C16 C15 C14 C13 174.0(9) . . . . ?
C16 C15 C14 C21 -1.0(13) . . . . ?
C15 C16 C17 O8L -4.8(13) . . . . ?
C15 C16 C17 O9L 175.8(9) . . . . ?
C15 C16 C18 C19 -2.1(13) . . . . ?
C15 C14 C21 C19 2.4(12) . . . . ?
C4 C5 C6 O2L 2.2(9) . . . . ?
C4 C5 C6 O3L -172.7(8) . . . . ?
C4 C5 C3 C2 1.2(13) . . . . ?
C13 C14 C21 C19 -172.9(7) . . . . ?
C23 C24 C23 C24 3.1(15) 78_456 . . 60_564 ?
C23 C24 C23 C22 -178.1(6) 78_456 . . . ?
C9 C8 C7 O4L -178.0(9) . . . . ?
C9 C8 C7 O5L 8.9(10) . . . . ?
C9 C8 C10 C11 -1.0(12) . . . . ?
C3 C5 C6 O2L -177.8(8) . . . . ?
C3 C5 C6 O3L 7.3(9) . . . . ?
C3 C5 C4 C5 -3.0(12) . . . 110 ?
C17 C16 C15 C14 -173.7(8) . . . . ?
C17 C16 C18 C19 172.5(8) . . . . ?
C21 C19 C18 C16 3.5(12) . . . . ?
C26 C27 C26 C25 173.1(7) 162_576 . . . ?
C26 C27 C26 C28 -8.7(15) 162_576 . . . ?
C10 C8 C7 O4L 2.0(8) . . . . ?
C10 C8 C7 O5L -171.1(8) . . . . ?
C10 C8 C9 C8 1.9(14) . . . 120 ?
C10 C11 C10 C8 0.1(17) 120 . . . ?
C18 C19 C21 C14 -3.6(11) . . . . ?
C18 C16 C15 C14 0.9(14) . . . . ?
C18 C16 C17 O8L -179.3(8) . . . . ?
C18 C16 C17 O9L 1.3(13) . . . . ?
C28 C29 C30 O16L -3.0(19) 162_576 . . 162_576 ?
C28 C29 C30 O16L 3.0(19) . . . . ?
C28 C29 C30 O16L 173.1(11) 162_576 . . . ?
C28 C29 C30 O16L -173.1(11) . . . 162_576 ?
C28 C29 C28 C26 -0.3(17) 162_576 . . . ?
